data_2213431
loop_
_publ_author_name
'Novak, Igor'

_publ_section_title
;
 1,5-Diiodonaphthalene
;
_journal_coeditor_code KP2102
_journal_issue 5
_journal_name_full 'Acta Crystallographica Section E'
_journal_page_first o2726
_journal_page_last o2726
_journal_paper_doi 10.1107/S1600536807020508
_journal_volume 63
_journal_year 2007
_chemical_formula_iupac 'C10 H6 I2'
_chemical_formula_moiety 'C10 H6 I2'
_chemical_formula_sum 'C10 H6 I2'
_chemical_formula_weight 379.95
_chemical_name_common 1,5-diiodonaphthalene
_chemical_name_systematic
;
1,5-Diiodonaphthalene
;
_space_group_IT_number 19
_symmetry_cell_setting orthorhombic
_symmetry_space_group_name_Hall 'P 2ac 2ab'
_symmetry_space_group_name_H-M 'P 21 21 21'
_atom_sites_solution_hydrogens geom
_atom_sites_solution_primary direct
_atom_sites_solution_secondary difmap
_audit_creation_method SHELXL-97
_cell_angle_alpha 90.00
_cell_angle_beta 90.00
_cell_angle_gamma 90.00
_cell_formula_units_Z 4
_cell_length_a 7.0211(5)
_cell_length_b 11.5366(8)
_cell_length_c 12.1874(8)
_cell_measurement_reflns_used 4117
_cell_measurement_temperature 223(2)
_cell_measurement_theta_max 29.360
_cell_measurement_theta_min 2.901
_cell_volume 987.17(12)
_computing_cell_refinement 'SMART (Bruker, 1997)'
_computing_data_collection 'SMART (Bruker, 1997)'
_computing_data_reduction 'SAINT (Bruker, 1997)'
_computing_molecular_graphics 'SHELXTL (Sheldrick, 1997)'
_computing_publication_material SHELXTL
_computing_structure_refinement 'SHELXL97 (Sheldrick, 1997)'
_computing_structure_solution 'SHELXS97 (Sheldrick, 1997)'
_diffrn_ambient_temperature 223(2)
_diffrn_measured_fraction_theta_full 0.983
_diffrn_measured_fraction_theta_max 0.983
_diffrn_measurement_device_type 'Bruker SMART CCD area-detector Diffractometer'
_diffrn_measurement_method '\w scans'
_diffrn_radiation_monochromator graphite
_diffrn_radiation_source 'fine-focus sealed tube'
_diffrn_radiation_type MoK\a
_diffrn_radiation_wavelength 0.71073
_diffrn_reflns_av_R_equivalents 0.0238
_diffrn_reflns_av_sigmaI/netI 0.0285
_diffrn_reflns_limit_h_max 9
_diffrn_reflns_limit_h_min -9
_diffrn_reflns_limit_k_max 15
_diffrn_reflns_limit_k_min -14
_diffrn_reflns_limit_l_max 13
_diffrn_reflns_limit_l_min -16
_diffrn_reflns_number 8070
_diffrn_reflns_theta_full 30.01
_diffrn_reflns_theta_max 30.01
_diffrn_reflns_theta_min 2.43
_exptl_absorpt_coefficient_mu 6.312
_exptl_absorpt_correction_T_max 0.2486
_exptl_absorpt_correction_T_min 0.1209
_exptl_absorpt_correction_type multi-scan
_exptl_absorpt_process_details 'SADABS (Sheldrick, 2001)'
_exptl_crystal_colour RED
_exptl_crystal_density_diffrn 2.556
_exptl_crystal_density_method 'not measured'
_exptl_crystal_description 'RECTANGULAR ROD'
_exptl_crystal_F_000 688
_exptl_crystal_size_max 0.40
_exptl_crystal_size_mid 0.30
_exptl_crystal_size_min 0.22
_refine_diff_density_max 0.740
_refine_diff_density_min -0.908
_refine_ls_abs_structure_details 'Flack (1983), 1116 Friedel pairs'
_refine_ls_abs_structure_Flack 0.001(4)
_refine_ls_extinction_method none
_refine_ls_goodness_of_fit_ref 1.094
_refine_ls_hydrogen_treatment constr
_refine_ls_matrix_type full
_refine_ls_number_parameters 109
_refine_ls_number_reflns 2783
_refine_ls_number_restraints 0
_refine_ls_restrained_S_all 1.094
_refine_ls_R_factor_all 0.0346
_refine_ls_R_factor_gt 0.0326
_refine_ls_shift/su_max 0.002
_refine_ls_shift/su_mean 0.000
_refine_ls_structure_factor_coef Fsqd
_refine_ls_weighting_details 'calc w=1/[\s^2^(Fo^2^)+(0.0390P)^2^+0.3767P] where P=(Fo^2^+2Fc^2^)/3'
_refine_ls_weighting_scheme calc
_refine_ls_wR_factor_gt 0.0758
_refine_ls_wR_factor_ref 0.0768
_reflns_number_gt 2640
_reflns_number_total 2783
_reflns_threshold_expression >2sigma(I)
_cod_data_source_file kp2102.cif
_cod_data_source_block I
_cod_depositor_comments
;
The following automatic conversions were performed:
'_symmetry_cell_setting' value 'Orthorhombic' changed to 'orthorhombic'
according to '/home/saulius/struct/CIF-dictionaries/cif_core.dic'
dictionary named 'cif_core.dic' version 2.4.1 from 2010-06-29.

Automatic conversion script
Id: cif_fix_enum 1527 2010-12-29 10:47:43Z saulius 

The following automatic conversions were performed:

'_symmetry_cell_setting' value 'Orthorhombic' changed to
'orthorhombic' according to
/home/saulius/struct/CIF-dictionaries/cif_core.dic dictionary named
'cif_core.dic' version 2.4.1 from 2010-06-29.

Automatic conversion script
Id: cif_fix_values 1715 2011-07-08 13:25:40Z adriana 
;
_cod_database_code 2213431
_cod_database_fobs_code 2213431

loop_
_symmetry_equiv_pos_as_xyz
'x, y, z'
'-x+1/2, -y, z+1/2'
'-x, y+1/2, -z+1/2'
'x+1/2, -y+1/2, -z'

loop_
_atom_site_type_symbol
_atom_site_label
_atom_site_fract_x
_atom_site_fract_y
_atom_site_fract_z
_atom_site_U_iso_or_equiv
_atom_site_adp_type
_atom_site_calc_flag
_atom_site_refinement_flags
_atom_site_occupancy
I I1 0.49839(5) 0.36624(3) 1.00766(3) 0.05194(10) Uani d . 1
I I2 1.04897(4) 0.85089(3) 0.75365(3) 0.05002(10) Uani d . 1
C C1 0.5745(6) 0.5033(4) 0.9044(3) 0.0392(8) Uani d . 1
C C2 0.4501(6) 0.5338(4) 0.8239(4) 0.0455(10) Uani d . 1
H H2 0.3342 0.4939 0.8161 0.055 Uiso calc R 1
C C3 0.4960(8) 0.6258(4) 0.7519(4) 0.0454(8) Uani d . 1
H H3 0.4093 0.6462 0.6964 0.054 Uiso calc R 1
C C4 0.6596(6) 0.6846(4) 0.7609(3) 0.0411(8) Uani d . 1
H H4 0.6860 0.7454 0.7119 0.049 Uiso calc R 1
C C5 0.7929(5) 0.6560(3) 0.8436(3) 0.0339(7) Uani d . 1
C C6 0.7516(6) 0.5630(4) 0.9176(3) 0.0349(8) Uani d . 1
C C7 0.8822(6) 0.5353(4) 1.0011(4) 0.0431(9) Uani d . 1
H H7 0.8525 0.4754 1.0504 0.052 Uiso calc R 1
C C8 1.0531(7) 0.5938(5) 1.0127(4) 0.0455(10) Uani d . 1
H H8 1.1402 0.5728 1.0678 0.055 Uiso calc R 1
C C9 1.0939(6) 0.6865(4) 0.9391(4) 0.0438(10) Uani d . 1
H H9 1.2078 0.7286 0.9465 0.053 Uiso calc R 1
C C10 0.9689(5) 0.7142(4) 0.8581(3) 0.0373(8) Uani d . 1

loop_
_atom_site_aniso_label
_atom_site_aniso_U_11
_atom_site_aniso_U_22
_atom_site_aniso_U_33
_atom_site_aniso_U_12
_atom_site_aniso_U_13
_atom_site_aniso_U_23
I1 0.0586(2) 0.04360(17) 0.05359(17) -0.01052(14) 0.00536(16) 0.00267(12)
I2 0.05333(18) 0.04250(17) 0.05423(17) -0.00836(11) 0.00393(14) 0.00466(14)
C1 0.043(2) 0.036(2) 0.0386(19) -0.0013(17) 0.0048(17) -0.0050(15)
C2 0.038(2) 0.050(3) 0.049(2) -0.0025(19) -0.0029(18) -0.0041(19)
C3 0.0436(18) 0.052(2) 0.040(2) 0.003(2) -0.0097(17) 0.002(2)
C4 0.0428(19) 0.043(2) 0.038(2) 0.0001(16) -0.0003(18) -0.0015(19)
C5 0.0344(17) 0.0306(19) 0.0366(17) 0.0019(15) 0.0025(14) -0.0043(15)
C6 0.0388(19) 0.036(2) 0.0303(17) 0.0038(16) 0.0028(14) -0.0033(15)
C7 0.049(2) 0.041(2) 0.040(2) 0.0015(17) -0.0015(19) 0.0000(18)
C8 0.043(2) 0.053(3) 0.041(2) 0.004(2) -0.006(2) 0.0018(19)
C9 0.040(2) 0.045(2) 0.047(2) -0.0025(18) -0.0044(18) -0.0083(19)
C10 0.037(2) 0.036(2) 0.0393(19) -0.0002(17) 0.0024(16) -0.0047(15)

loop_
_atom_type_symbol
_atom_type_description
_atom_type_scat_dispersion_real
_atom_type_scat_dispersion_imag
_atom_type_scat_source
C C 0.0033 0.0016 'International Tables Vol C Tables 4.2.6.8 and 6.1.1.4'
H H 0.0000 0.0000 'International Tables Vol C Tables 4.2.6.8 and 6.1.1.4'
I I -0.4742 1.8119 'International Tables Vol C Tables 4.2.6.8 and 6.1.1.4'

loop_
_geom_angle_atom_site_label_1
_geom_angle_atom_site_label_2
_geom_angle_atom_site_label_3
_geom_angle
C2 C1 C6 121.0(4)
C2 C1 I1 117.8(3)
C6 C1 I1 121.2(3)
C1 C2 C3 119.7(4)
C1 C2 H2 120.1
C3 C2 H2 120.1
C4 C3 C2 121.7(4)
C4 C3 H3 119.2
C2 C3 H3 119.2
C3 C4 C5 120.5(4)
C3 C4 H4 119.7
C5 C4 H4 119.7
C4 C5 C10 123.7(4)
C4 C5 C6 119.3(4)
C10 C5 C6 116.9(3)
C7 C6 C1 122.6(4)
C7 C6 C5 119.6(4)
C1 C6 C5 117.8(4)
C8 C7 C6 121.9(4)
C8 C7 H7 119.0
C6 C7 H7 119.0
C7 C8 C9 118.4(4)
C7 C8 H8 120.8
C9 C8 H8 120.8
C10 C9 C8 120.2(4)
C10 C9 H9 119.9
C8 C9 H9 119.9
C9 C10 C5 122.9(4)
C9 C10 I2 116.3(3)
C5 C10 I2 120.8(3)

loop_
_geom_bond_atom_site_label_1
_geom_bond_atom_site_label_2
_geom_bond_distance
I1 C1 2.090(4)
I2 C10 2.103(4)
C1 C2 1.360(6)
C1 C6 1.431(6)
C2 C3 1.414(7)
C2 H2 0.9400
C3 C4 1.339(7)
C3 H3 0.9400
C4 C5 1.415(5)
C4 H4 0.9400
C5 C10 1.417(5)
C5 C6 1.432(6)
C6 C7 1.406(6)
C7 C8 1.384(7)
C7 H7 0.9400
C8 C9 1.425(7)
C8 H8 0.9400
C9 C10 1.358(6)
C9 H9 0.9400

loop_
_cod_related_entry_id
_cod_related_entry_database
_cod_related_entry_code
1 ChemSpider 3029410
